data_4122817
loop_
_publ_author_name
'Rodriguez, Rodrigo A.'
'Barrios Steed, Danielle'
'Kawamata, Yu'
'Su, Shun'
'Smith, Peter A.'
'Steed, Tyler C.'
'Romesberg, Floyd E.'
'Baran, Phil S.'

_publ_section_title
;
 Axinellamines as broad-spectrum antibacterial agents: scalable synthesis
 and biology.
;
_journal_issue 43
_journal_name_full 'Journal of the American Chemical Society'
_journal_page_first 15403
_journal_page_last 15413
_journal_paper_doi 10.1021/ja508632y
_journal_volume 136
_journal_year 2014
_chemical_formula_moiety 'C11 H20 Cl N3 O4'
_chemical_formula_sum 'C11 H20 Cl N3 O4'
_chemical_formula_weight 293.75
_chemical_name_systematic
; 
 ? 
;
_space_group_IT_number 14
_symmetry_cell_setting monoclinic
_symmetry_space_group_name_Hall '-P 2yn'
_symmetry_space_group_name_H-M 'P 1 21/n 1'
_atom_sites_solution_hydrogens geom
_atom_sites_solution_primary direct
_atom_sites_solution_secondary difmap
_audit_creation_method SHELXL-97
_cell_angle_alpha 90.00
_cell_angle_beta 101.237(4)
_cell_angle_gamma 90.00
_cell_formula_units_Z 4
_cell_length_a 9.2786(11)
_cell_length_b 8.7907(12)
_cell_length_c 18.680(3)
_cell_measurement_reflns_used 7535
_cell_measurement_temperature 100(2)
_cell_measurement_theta_max 26.37
_cell_measurement_theta_min 2.57
_cell_volume 1494.4(4)
_computing_cell_refinement 'Bruker SAINT'
_computing_data_collection 'Bruker APEX2'
_computing_data_reduction 'Bruker SAINT'
_computing_molecular_graphics 'Bruker SHELXTL'
_computing_publication_material 'Bruker SHELXTL'
_computing_structure_refinement 'SHELXL-97 (Sheldrick, 2008)'
_computing_structure_solution 'SHELXS-97 (Sheldrick, 2008)'
_diffrn_ambient_temperature 100(2)
_diffrn_measured_fraction_theta_full 1.000
_diffrn_measured_fraction_theta_max 1.000
_diffrn_measurement_device_type 'Bruker APEX-II CCD'
_diffrn_measurement_method '\f and \w scans'
_diffrn_radiation_monochromator graphite
_diffrn_radiation_source 'fine-focus rotating anode'
_diffrn_radiation_type MoK\a
_diffrn_radiation_wavelength 0.71073
_diffrn_reflns_av_R_equivalents 0.0658
_diffrn_reflns_av_sigmaI/netI 0.0418
_diffrn_reflns_limit_h_max 11
_diffrn_reflns_limit_h_min -11
_diffrn_reflns_limit_k_max 10
_diffrn_reflns_limit_k_min -10
_diffrn_reflns_limit_l_max 23
_diffrn_reflns_limit_l_min -23
_diffrn_reflns_number 16056
_diffrn_reflns_theta_full 25.00
_diffrn_reflns_theta_max 26.39
_diffrn_reflns_theta_min 2.22
_exptl_absorpt_coefficient_mu 0.269
_exptl_absorpt_correction_T_max 0.9607
_exptl_absorpt_correction_T_min 0.9284
_exptl_absorpt_correction_type multi-scan
_exptl_absorpt_process_details SADABS
_exptl_crystal_colour COLORLESS
_exptl_crystal_density_diffrn 1.306
_exptl_crystal_density_method 'not measured'
_exptl_crystal_description BLOCK
_exptl_crystal_F_000 624
_exptl_crystal_size_max 0.28
_exptl_crystal_size_mid 0.22
_exptl_crystal_size_min 0.15
_refine_diff_density_max 0.245
_refine_diff_density_min -0.239
_refine_diff_density_rms 0.047
_refine_ls_extinction_method none
_refine_ls_goodness_of_fit_ref 1.069
_refine_ls_hydrogen_treatment mixed
_refine_ls_matrix_type full
_refine_ls_number_parameters 184
_refine_ls_number_reflns 3046
_refine_ls_number_restraints 2
_refine_ls_restrained_S_all 1.069
_refine_ls_R_factor_all 0.0333
_refine_ls_R_factor_gt 0.0299
_refine_ls_shift/su_max 0.000
_refine_ls_shift/su_mean 0.000
_refine_ls_structure_factor_coef Fsqd
_refine_ls_weighting_details 'calc w=1/[\s^2^(Fo^2^)+(0.0342P)^2^+0.4525P] where P=(Fo^2^+2Fc^2^)/3'
_refine_ls_weighting_scheme calc
_refine_ls_wR_factor_gt 0.0808
_refine_ls_wR_factor_ref 0.0830
_reflns_number_gt 2725
_reflns_number_total 3046
_reflns_threshold_expression >2sigma(I)
_cod_data_source_file ja508632y_si_003.cif
_cod_data_source_block baran306
_cod_depositor_comments
;
The following automatic conversions were performed:

'_symmetry_cell_setting' value 'Monoclinic' changed to 'monoclinic'
according to
/home/saulius/struct/COD-crude-data--automatic-downloads/rss-feeds/ACS/lib/dictionaries/cif_core.dic
dictionary named 'cif_core.dic' version 2.4.2 from
2011-04-26.

'_exptl_absorpt_correction_type' value 'MULTI-SCAN'
changed to 'multi-scan' according to
/home/saulius/struct/COD-crude-data--automatic-downloads/rss-feeds/ACS/lib/dictionaries/cif_core.dic
dictionary named 'cif_core.dic' version 2.4.2 from 2011-04-26.

Automatic conversion script
Id: cif_fix_values 2827 2014-09-09 07:05:25Z andrius 

 Adding full bibliography for 4122817--4122821.cif.
;
_cod_original_cell_volume 1494.5(3)
_cod_original_sg_symbol_Hall '-P 2yn '
_cod_original_sg_symbol_H-M P2(1)/n
_cod_database_code 4122817

loop_
_symmetry_equiv_pos_as_xyz
'x, y, z'
'-x+1/2, y+1/2, -z+1/2'
'-x, -y, -z'
'x-1/2, -y-1/2, z-1/2'

loop_
_atom_site_label
_atom_site_type_symbol
_atom_site_fract_x
_atom_site_fract_y
_atom_site_fract_z
_atom_site_U_iso_or_equiv
_atom_site_adp_type
_atom_site_occupancy
_atom_site_symmetry_multiplicity
_atom_site_calc_flag
_atom_site_refinement_flags
O1 O 0.38602(9) 0.41672(9) 0.58680(4) 0.01365(19) Uani 1 1 d .
O2 O 0.27662(9) 0.19188(9) 0.60245(5) 0.0157(2) Uani 1 1 d .
O3 O 0.69203(10) 0.37411(10) 0.65766(4) 0.0180(2) Uani 1 1 d .
O4 O 0.70752(9) 0.59082(9) 0.59220(4) 0.01386(19) Uani 1 1 d .
N1 N 0.61253(11) 0.13850(11) 0.47186(6) 0.0139(2) Uani 1 1 d .
N2 N 0.47994(11) 0.18562(11) 0.55870(6) 0.0126(2) Uani 1 1 d D
H2N H 0.4564(16) 0.0916(14) 0.5531(8) 0.015 Uiso 1 1 d D
N3 N 0.64499(11) 0.37655(11) 0.53273(5) 0.0115(2) Uani 1 1 d D
H3N H 0.6533(15) 0.4293(16) 0.4966(7) 0.014 Uiso 1 1 d D
C1 C 0.58442(12) 0.23443(13) 0.52001(6) 0.0111(2) Uani 1 1 d .
C2 C 0.37966(13) 0.27932(13) 0.58315(6) 0.0115(2) Uani 1 1 d .
C3 C 0.15199(13) 0.26348(14) 0.62943(7) 0.0161(3) Uani 1 1 d .
C4 C 0.05314(15) 0.12777(16) 0.63477(8) 0.0259(3) Uani 1 1 d .
H4A H 0.0227 0.0817 0.5864 0.039 Uiso 1 1 calc R
H4B H -0.0339 0.1615 0.6528 0.039 Uiso 1 1 calc R
H4C H 0.1069 0.0526 0.6685 0.039 Uiso 1 1 calc R
C5 C 0.07295(14) 0.37696(15) 0.57397(7) 0.0214(3) Uani 1 1 d .
H5A H 0.1315 0.4701 0.5759 0.032 Uiso 1 1 calc R
H5B H -0.0232 0.4011 0.5853 0.032 Uiso 1 1 calc R
H5C H 0.0596 0.3328 0.5250 0.032 Uiso 1 1 calc R
C6 C 0.20986(16) 0.33382(17) 0.70378(7) 0.0243(3) Uani 1 1 d .
H6A H 0.2750 0.4190 0.6984 0.036 Uiso 1 1 calc R
H6B H 0.2646 0.2571 0.7362 0.036 Uiso 1 1 calc R
H6C H 0.1273 0.3707 0.7246 0.036 Uiso 1 1 calc R
C7 C 0.68134(12) 0.44304(13) 0.60123(6) 0.0124(2) Uani 1 1 d .
C8 C 0.74612(14) 0.69117(14) 0.65771(7) 0.0157(3) Uani 1 1 d .
C9 C 0.88969(14) 0.64036(16) 0.70541(8) 0.0225(3) Uani 1 1 d .
H9A H 0.9662 0.6349 0.6760 0.034 Uiso 1 1 calc R
H9B H 0.8766 0.5398 0.7259 0.034 Uiso 1 1 calc R
H9C H 0.9190 0.7136 0.7451 0.034 Uiso 1 1 calc R
C10 C 0.76459(16) 0.84500(15) 0.62357(8) 0.0225(3) Uani 1 1 d .
H10A H 0.8418 0.8384 0.5946 0.034 Uiso 1 1 calc R
H10B H 0.7920 0.9211 0.6622 0.034 Uiso 1 1 calc R
H10C H 0.6719 0.8747 0.5919 0.034 Uiso 1 1 calc R
C11 C 0.61894(14) 0.69279(15) 0.69785(7) 0.0195(3) Uani 1 1 d .
H11A H 0.5288 0.7225 0.6641 0.029 Uiso 1 1 calc R
H11B H 0.6394 0.7658 0.7382 0.029 Uiso 1 1 calc R
H11C H 0.6064 0.5911 0.7172 0.029 Uiso 1 1 calc R
Cl1 Cl 0.75491(3) 0.19314(3) 0.430138(16) 0.01751(11) Uani 1 1 d .

loop_
_atom_site_aniso_label
_atom_site_aniso_U_11
_atom_site_aniso_U_22
_atom_site_aniso_U_33
_atom_site_aniso_U_23
_atom_site_aniso_U_13
_atom_site_aniso_U_12
O1 0.0165(4) 0.0100(4) 0.0153(4) -0.0005(3) 0.0053(3) -0.0001(3)
O2 0.0154(4) 0.0111(4) 0.0235(5) -0.0002(3) 0.0106(4) -0.0006(3)
O3 0.0216(5) 0.0167(5) 0.0138(4) 0.0026(3) -0.0011(3) -0.0012(4)
O4 0.0191(5) 0.0100(4) 0.0124(4) -0.0034(3) 0.0031(3) -0.0043(3)
N1 0.0132(5) 0.0116(5) 0.0187(5) -0.0010(4) 0.0078(4) -0.0018(4)
N2 0.0150(5) 0.0064(5) 0.0178(5) -0.0006(4) 0.0065(4) -0.0019(4)
N3 0.0149(5) 0.0087(5) 0.0116(5) 0.0002(4) 0.0042(4) -0.0023(4)
C1 0.0103(6) 0.0098(5) 0.0129(5) 0.0019(4) 0.0012(4) 0.0007(4)
C2 0.0122(6) 0.0127(6) 0.0090(5) 0.0000(4) 0.0007(4) -0.0005(4)
C3 0.0131(6) 0.0164(6) 0.0214(6) -0.0012(5) 0.0094(5) 0.0004(5)
C4 0.0222(7) 0.0207(7) 0.0401(8) 0.0000(6) 0.0188(6) -0.0036(6)
C5 0.0145(6) 0.0228(7) 0.0267(7) 0.0013(5) 0.0037(5) 0.0028(5)
C6 0.0229(7) 0.0319(8) 0.0199(7) -0.0024(6) 0.0085(6) 0.0031(6)
C7 0.0097(6) 0.0117(6) 0.0160(6) -0.0013(4) 0.0026(4) -0.0004(4)
C8 0.0171(7) 0.0146(6) 0.0146(6) -0.0076(4) 0.0014(5) -0.0029(5)
C9 0.0160(7) 0.0235(7) 0.0257(7) -0.0086(5) -0.0012(5) -0.0003(5)
C10 0.0261(7) 0.0148(6) 0.0258(7) -0.0064(5) 0.0031(6) -0.0062(5)
C11 0.0178(7) 0.0233(7) 0.0175(6) -0.0062(5) 0.0034(5) -0.0007(5)
Cl1 0.01789(18) 0.01461(17) 0.02335(18) -0.00384(11) 0.01223(13) -0.00283(11)

loop_
_atom_type_symbol
_atom_type_description
_atom_type_scat_dispersion_real
_atom_type_scat_dispersion_imag
_atom_type_scat_source
C C 0.0033 0.0016 'International Tables Vol C Tables 4.2.6.8 and 6.1.1.4'
H H 0.0000 0.0000 'International Tables Vol C Tables 4.2.6.8 and 6.1.1.4'
N N 0.0061 0.0033 'International Tables Vol C Tables 4.2.6.8 and 6.1.1.4'
Cl Cl 0.1484 0.1585 'International Tables Vol C Tables 4.2.6.8 and 6.1.1.4'
O O 0.0106 0.0060 'International Tables Vol C Tables 4.2.6.8 and 6.1.1.4'

loop_
_geom_angle_atom_site_label_1
_geom_angle_atom_site_label_2
_geom_angle_atom_site_label_3
_geom_angle
C2 O2 C3 119.63(9)
C7 O4 C8 119.36(9)
C1 N1 Cl1 114.03(8)
C2 N2 C1 124.83(10)
C2 N2 H2N 116.3(10)
C1 N2 H2N 115.0(10)
C1 N3 C7 124.15(10)
C1 N3 H3N 117.7(10)
C7 N3 H3N 117.9(10)
N1 C1 N3 125.58(11)
N1 C1 N2 114.61(10)
N3 C1 N2 119.77(10)
O1 C2 O2 126.23(11)
O1 C2 N2 125.69(11)
O2 C2 N2 108.07(10)
O2 C3 C6 108.79(10)
O2 C3 C4 102.06(10)
C6 C3 C4 111.70(11)
O2 C3 C5 110.51(10)
C6 C3 C5 113.18(11)
C4 C3 C5 110.04(11)
C3 C4 H4A 109.5
C3 C4 H4B 109.5
H4A C4 H4B 109.5
C3 C4 H4C 109.5
H4A C4 H4C 109.5
H4B C4 H4C 109.5
C3 C5 H5A 109.5
C3 C5 H5B 109.5
H5A C5 H5B 109.5
C3 C5 H5C 109.5
H5A C5 H5C 109.5
H5B C5 H5C 109.5
C3 C6 H6A 109.5
C3 C6 H6B 109.5
H6A C6 H6B 109.5
C3 C6 H6C 109.5
H6A C6 H6C 109.5
H6B C6 H6C 109.5
O3 C7 O4 127.83(11)
O3 C7 N3 124.04(11)
O4 C7 N3 108.07(10)
O4 C8 C11 108.97(9)
O4 C8 C9 110.47(10)
C11 C8 C9 113.01(11)
O4 C8 C10 102.14(10)
C11 C8 C10 111.20(11)
C9 C8 C10 110.51(11)
C8 C9 H9A 109.5
C8 C9 H9B 109.5
H9A C9 H9B 109.5
C8 C9 H9C 109.5
H9A C9 H9C 109.5
H9B C9 H9C 109.5
C8 C10 H10A 109.5
C8 C10 H10B 109.5
H10A C10 H10B 109.5
C8 C10 H10C 109.5
H10A C10 H10C 109.5
H10B C10 H10C 109.5
C8 C11 H11A 109.5
C8 C11 H11B 109.5
H11A C11 H11B 109.5
C8 C11 H11C 109.5
H11A C11 H11C 109.5
H11B C11 H11C 109.5

loop_
_geom_bond_atom_site_label_1
_geom_bond_atom_site_label_2
_geom_bond_distance
O1 C2 1.2105(14)
O2 C2 1.3301(14)
O2 C3 1.4882(14)
O3 C7 1.2032(14)
O4 C7 1.3383(14)
O4 C8 1.4944(14)
N1 C1 1.2960(15)
N1 Cl1 1.7277(10)
N2 C2 1.3851(15)
N2 C1 1.3853(15)
N2 H2N 0.856(12)
N3 C1 1.3716(16)
N3 C7 1.3872(15)
N3 H3N 0.835(12)
C3 C6 1.5195(18)
C3 C4 1.5198(18)
C3 C5 1.5199(18)
C4 H4A 0.9800
C4 H4B 0.9800
C4 H4C 0.9800
C5 H5A 0.9800
C5 H5B 0.9800
C5 H5C 0.9800
C6 H6A 0.9800
C6 H6B 0.9800
C6 H6C 0.9800
C8 C11 1.5166(18)
C8 C9 1.5184(18)
C8 C10 1.5190(18)
C9 H9A 0.9800
C9 H9B 0.9800
C9 H9C 0.9800
C10 H10A 0.9800
C10 H10B 0.9800
C10 H10C 0.9800
C11 H11A 0.9800
C11 H11B 0.9800
C11 H11C 0.9800

loop_
_geom_hbond_atom_site_label_D
_geom_hbond_atom_site_label_H
_geom_hbond_atom_site_label_A
_geom_hbond_distance_DH
_geom_hbond_distance_HA
_geom_hbond_distance_DA
_geom_hbond_angle_DHA
_geom_hbond_site_symmetry_A
N2 H2N N1 0.856(12) 2.145(13) 2.9982(15) 174.3(13) 3_656
N3 H3N O1 0.835(12) 2.042(13) 2.8496(13) 162.6(13) 3_666

loop_
_geom_torsion_atom_site_label_1
_geom_torsion_atom_site_label_2
_geom_torsion_atom_site_label_3
_geom_torsion_atom_site_label_4
_geom_torsion
Cl1 N1 C1 N3 8.00(16)
Cl1 N1 C1 N2 -174.27(8)
C7 N3 C1 N1 -143.64(12)
C7 N3 C1 N2 38.74(16)
C2 N2 C1 N1 -145.76(11)
C2 N2 C1 N3 32.11(17)
C3 O2 C2 O1 1.99(17)
C3 O2 C2 N2 -178.62(9)
C1 N2 C2 O1 -14.90(18)
C1 N2 C2 O2 165.71(10)
C2 O2 C3 C6 -69.27(13)
C2 O2 C3 C4 172.57(10)
C2 O2 C3 C5 55.56(14)
C8 O4 C7 O3 -4.24(18)
C8 O4 C7 N3 178.62(9)
C1 N3 C7 O3 15.73(18)
C1 N3 C7 O4 -166.99(10)
C7 O4 C8 C11 -61.73(13)
C7 O4 C8 C9 62.98(13)
C7 O4 C8 C10 -179.44(10)
